data_7154846
loop_
_publ_author_name
'Temprano, \'Alvaro G'
'Monle\'on, Laura M'
'Rubio, Omayra H.'
'Rubio, Luis Sim\'on'
'P\'erez, Asunci\'on B'
'Sanz, Francisca'
'Mor\'an, Joaqu\'in R'

_publ_section_title
;
 A highly selective receptor for zwitterionic proline.
;
_journal_issue 4
_journal_name_full 'Organic &amp; biomolecular chemistry'
_journal_page_first 1325
_journal_page_last 1331
_journal_paper_doi 10.1039/c5ob02387d
_journal_volume 14
_journal_year 2016
_chemical_absolute_configuration rm
_chemical_formula_moiety 'C32 H31 Cl N4 O3, C4 H8 O2'
_chemical_formula_sum 'C36 H39 Cl N4 O5'
_chemical_formula_weight 643.16
_chemical_name_systematic
; 
 ? 
;
_space_group_IT_number 14
_symmetry_cell_setting monoclinic
_symmetry_space_group_name_Hall '-P 2yn'
_symmetry_space_group_name_H-M 'P 1 21/n 1'
_atom_sites_solution_hydrogens geom
_atom_sites_solution_primary direct
_atom_sites_solution_secondary difmap
_audit_creation_method SHELXL-97
_audit_update_record
;
2015-11-18 deposited with the CCDC.
2015-12-04 downloaded from the CCDC.
;
_cell_angle_alpha 90.00
_cell_angle_beta 104.803(3)
_cell_angle_gamma 90.00
_cell_formula_units_Z 4
_cell_length_a 11.6441(4)
_cell_length_b 19.0040(11)
_cell_length_c 15.7545(8)
_cell_measurement_reflns_used 1603
_cell_measurement_temperature 298(2)
_cell_measurement_theta_max 63.46
_cell_measurement_theta_min 3.72
_cell_volume 3370.5(3)
_computing_cell_refinement 'SAINT (Bruker 2006)'
_computing_data_collection 'APEX 2 (Bruker 2006)'
_computing_data_reduction 'SAINT (Bruker 2006)'
_computing_molecular_graphics 'Mercury 2.3 (Macrae et al, 2008)'
_computing_publication_material 'Bruker SHELXTL'
_computing_structure_refinement 'SHELXL-97 (Sheldrick, 1997)'
_computing_structure_solution 'SHELXS-97 (Sheldrick, 1990)'
_diffrn_ambient_temperature 298(2)
_diffrn_measured_fraction_theta_full 0.925
_diffrn_measured_fraction_theta_max 0.925
_diffrn_measurement_device_type 'CCD area detector'
_diffrn_measurement_method 'phi and omega scans'
_diffrn_radiation_monochromator graphite
_diffrn_radiation_source 'fine-focus sealed tube'
_diffrn_radiation_type CuK\a
_diffrn_radiation_wavelength 1.54178
_diffrn_reflns_av_R_equivalents 0.0636
_diffrn_reflns_av_sigmaI/netI 0.0967
_diffrn_reflns_limit_h_max 12
_diffrn_reflns_limit_h_min -13
_diffrn_reflns_limit_k_max 17
_diffrn_reflns_limit_k_min -22
_diffrn_reflns_limit_l_max 18
_diffrn_reflns_limit_l_min -18
_diffrn_reflns_number 14091
_diffrn_reflns_theta_full 67.20
_diffrn_reflns_theta_max 67.20
_diffrn_reflns_theta_min 3.72
_exptl_absorpt_coefficient_mu 1.390
_exptl_absorpt_correction_T_max 0.870
_exptl_absorpt_correction_T_min 0.819
_exptl_absorpt_correction_type multi-scan
_exptl_absorpt_process_details 'SADABS (Bruker, 2006)'
_exptl_crystal_colour colorless
_exptl_crystal_density_diffrn 1.267
_exptl_crystal_density_method 'not measured'
_exptl_crystal_description prismatic
_exptl_crystal_F_000 1360
_exptl_crystal_size_max 0.15
_exptl_crystal_size_mid 0.12
_exptl_crystal_size_min 0.10
_refine_diff_density_max 0.409
_refine_diff_density_min -0.447
_refine_diff_density_rms 0.070
_refine_ls_extinction_method none
_refine_ls_goodness_of_fit_ref 1.104
_refine_ls_hydrogen_treatment constr
_refine_ls_matrix_type full
_refine_ls_number_parameters 390
_refine_ls_number_reflns 5575
_refine_ls_number_restraints 0
_refine_ls_restrained_S_all 1.104
_refine_ls_R_factor_all 0.1818
_refine_ls_R_factor_gt 0.1032
_refine_ls_shift/su_max 0.009
_refine_ls_shift/su_mean 0.000
_refine_ls_structure_factor_coef Fsqd
_refine_ls_weighting_details 'calc w=1/[\s^2^(Fo^2^)+(0.1122P)^2^+5.7661P] where P=(Fo^2^+2Fc^2^)/3'
_refine_ls_weighting_scheme calc
_refine_ls_wR_factor_gt 0.2658
_refine_ls_wR_factor_ref 0.3048
_reflns_number_gt 2794
_reflns_number_total 5575
_reflns_threshold_expression >2sigma(I)
_cod_data_source_file c5ob02387d2.cif
_cod_data_source_block enero
_cod_depositor_comments
;
The following automatic conversions were performed:

'_symmetry_cell_setting' value 'Monoclinic' changed to 'monoclinic'
according to
/usr/data/users/saulius/crontab/automatic-downloads/rss-feeds/RSC/lib/dictionaries/cif_core.dic
dictionary named 'cif_core.dic' version 2.4.2 from 2011-04-26.

Automatic conversion script
Id: cif_fix_values 4268 2015-11-12 08:31:59Z antanas 

 Adding full bibliography for 7154846--7154847.cif.
;
_cod_original_sg_symbol_Hall -P2yn
_cod_original_sg_symbol_H-M P2(1)/n
_cod_database_code 7154846

loop_
_symmetry_equiv_pos_as_xyz
'x, y, z'
'-x+1/2, y+1/2, -z+1/2'
'-x, -y, -z'
'x-1/2, -y-1/2, z-1/2'

loop_
_atom_site_label
_atom_site_type_symbol
_atom_site_fract_x
_atom_site_fract_y
_atom_site_fract_z
_atom_site_U_iso_or_equiv
_atom_site_adp_type
_atom_site_occupancy
_atom_site_symmetry_multiplicity
_atom_site_calc_flag
_atom_site_refinement_flags
Cl1 Cl 0.34912(17) 0.03130(11) 0.42800(13) 0.0760(6) Uani 1 1 d .
O1 O 0.0429(3) -0.2895(2) 0.7486(2) 0.0478(11) Uani 1 1 d .
O2 O 0.0805(4) -0.1447(3) 0.7030(3) 0.0562(12) Uani 1 1 d .
O3 O 0.2726(4) -0.3230(3) 0.9431(3) 0.0629(13) Uani 1 1 d .
N1 N -0.0974(4) -0.1965(3) 0.6371(3) 0.0499(14) Uani 1 1 d .
H1N H -0.1465 -0.2048 0.5873 0.060 Uiso 1 1 calc R
N2 N 0.0130(4) -0.1488(3) 0.5535(3) 0.0599(16) Uani 1 1 d .
H2N H -0.0393 -0.1684 0.5116 0.072 Uiso 1 1 calc R
N3 N 0.2091(4) -0.2222(3) 0.8664(3) 0.0530(14) Uani 1 1 d .
H3N H 0.1622 -0.2073 0.8184 0.064 Uiso 1 1 calc R
N4 N 0.2774(7) -0.1024(5) 0.8859(6) 0.104(3) Uani 1 1 d .
C1 C -0.2356(5) -0.1972(4) 0.7282(4) 0.0554(18) Uani 1 1 d .
H1 H -0.2823 -0.1652 0.6897 0.066 Uiso 1 1 calc R
C2 C -0.2752(5) -0.2218(4) 0.7986(4) 0.0589(19) Uani 1 1 d .
C3 C -0.2047(6) -0.2702(4) 0.8535(4) 0.0581(18) Uani 1 1 d .
H3 H -0.2305 -0.2878 0.9006 0.070 Uiso 1 1 calc R
C4 C -0.0958(5) -0.2943(4) 0.8415(4) 0.0526(17) Uani 1 1 d .
C5 C -0.0213(6) -0.3481(4) 0.8993(4) 0.063(2) Uani 1 1 d .
H5A H -0.0723 -0.3812 0.9192 0.076 Uiso 1 1 calc R
H5B H 0.0289 -0.3252 0.9505 0.076 Uiso 1 1 calc R
C6 C 0.0550(6) -0.3871(4) 0.8509(4) 0.0570(18) Uani 1 1 d .
H6A H 0.0055 -0.4168 0.8062 0.068 Uiso 1 1 calc R
H6B H 0.1108 -0.4169 0.8915 0.068 Uiso 1 1 calc R
C7 C 0.1227(5) -0.3349(4) 0.8080(4) 0.0483(16) Uani 1 1 d .
C8 C -0.0586(5) -0.2677(4) 0.7702(4) 0.0475(16) Uani 1 1 d .
C9 C -0.1285(5) -0.2190(3) 0.7133(4) 0.0436(15) Uani 1 1 d .
C10 C 0.2013(5) -0.3687(4) 0.7553(4) 0.0537(17) Uani 1 1 d .
C11 C 0.2626(6) -0.4304(4) 0.7823(5) 0.065(2) Uani 1 1 d .
H11 H 0.2506 -0.4541 0.8310 0.079 Uiso 1 1 calc R
C12 C 0.3414(7) -0.4576(5) 0.7384(5) 0.076(2) Uani 1 1 d .
H12 H 0.3815 -0.4993 0.7575 0.091 Uiso 1 1 calc R
C13 C 0.3605(7) -0.4233(5) 0.6669(6) 0.082(3) Uani 1 1 d .
H13 H 0.4130 -0.4416 0.6370 0.098 Uiso 1 1 calc R
C14 C 0.3012(7) -0.3614(6) 0.6396(6) 0.085(3) Uani 1 1 d .
H14 H 0.3140 -0.3377 0.5912 0.102 Uiso 1 1 calc R
C15 C 0.2231(6) -0.3345(4) 0.6835(5) 0.069(2) Uani 1 1 d .
H15 H 0.1840 -0.2925 0.6645 0.083 Uiso 1 1 calc R
C16 C -0.3942(6) -0.1970(5) 0.8141(6) 0.079(3) Uani 1 1 d .
C17 C -0.4664(12) -0.1586(13) 0.7410(10) 0.292(15) Uani 1 1 d .
H17A H -0.5468 -0.1753 0.7288 0.438 Uiso 1 1 calc R
H17B H -0.4363 -0.1656 0.6903 0.438 Uiso 1 1 calc R
H17C H -0.4644 -0.1094 0.7551 0.438 Uiso 1 1 calc R
C18 C -0.4652(11) -0.2581(7) 0.8289(14) 0.230(10) Uani 1 1 d .
H18A H -0.5418 -0.2423 0.8333 0.345 Uiso 1 1 calc R
H18B H -0.4251 -0.2813 0.8824 0.345 Uiso 1 1 calc R
H18C H -0.4749 -0.2903 0.7807 0.345 Uiso 1 1 calc R
C19 C -0.3687(12) -0.1524(14) 0.8920(13) 0.323(17) Uani 1 1 d .
H19A H -0.3474 -0.1061 0.8769 0.485 Uiso 1 1 calc R
H19B H -0.3041 -0.1722 0.9360 0.485 Uiso 1 1 calc R
H19C H -0.4379 -0.1495 0.9145 0.485 Uiso 1 1 calc R
C20 C 0.0044(5) -0.1627(3) 0.6372(4) 0.0469(15) Uani 1 1 d .
C21 C 0.0967(5) -0.1066(4) 0.5283(4) 0.0525(17) Uani 1 1 d .
C22 C 0.2153(5) -0.1014(4) 0.5744(4) 0.0581(18) Uani 1 1 d .
H22 H 0.2434 -0.1266 0.6262 0.070 Uiso 1 1 calc R
C23 C 0.2912(6) -0.0587(4) 0.5428(4) 0.0575(18) Uani 1 1 d .
H23 H 0.3703 -0.0551 0.5742 0.069 Uiso 1 1 calc R
C24 C 0.2525(6) -0.0217(4) 0.4665(4) 0.0535(17) Uani 1 1 d .
C25 C 0.1354(6) -0.0261(5) 0.4197(5) 0.071(2) Uani 1 1 d .
H25 H 0.1080 -0.0008 0.3680 0.085 Uiso 1 1 calc R
C26 C 0.0591(6) -0.0689(5) 0.4509(5) 0.075(2) Uani 1 1 d .
H26 H -0.0197 -0.0725 0.4189 0.090 Uiso 1 1 calc R
C27 C 0.2078(5) -0.2916(4) 0.8804(4) 0.0473(15) Uani 1 1 d .
C28 C 0.2778(5) -0.1709(4) 0.9205(5) 0.0551(17) Uani 1 1 d .
C29 C 0.3419(7) -0.0518(5) 0.9410(7) 0.096(3) Uani 1 1 d .
H29 H 0.3426 -0.0056 0.9217 0.115 Uiso 1 1 calc R
C30 C 0.4038(7) -0.0695(5) 1.0229(6) 0.085(3) Uani 1 1 d .
H30 H 0.4474 -0.0360 1.0608 0.102 Uiso 1 1 calc R
C31 C 0.4005(7) -0.1382(5) 1.0487(5) 0.081(2) Uani 1 1 d .
H31 H 0.4445 -0.1506 1.1047 0.097 Uiso 1 1 calc R
C32 C 0.3386(5) -0.1876(4) 0.9986(4) 0.0494(16) Uani 1 1 d .
H32 H 0.3386 -0.2335 1.0189 0.059 Uiso 1 1 calc R
O4 O 0.5440(10) -0.3054(7) 0.5364(8) 0.206(5) Uiso 1 1 d .
O5 O 0.6077(7) -0.4107(5) 0.5700(6) 0.144(3) Uiso 1 1 d .
C33 C 0.7235(12) -0.4468(8) 0.7023(9) 0.169(5) Uiso 1 1 d .
H33A H 0.6724 -0.4865 0.6839 0.254 Uiso 1 1 calc R
H33B H 0.7366 -0.4403 0.7645 0.254 Uiso 1 1 calc R
H33C H 0.7982 -0.4549 0.6886 0.254 Uiso 1 1 calc R
C34 C 0.6653(11) -0.3808(7) 0.6545(8) 0.138(4) Uiso 1 1 d .
H34A H 0.6084 -0.3603 0.6829 0.165 Uiso 1 1 calc R
H34B H 0.7238 -0.3456 0.6498 0.165 Uiso 1 1 calc R
C35 C 0.5393(14) -0.3643(10) 0.5065(12) 0.164(5) Uiso 1 1 d .
C36 C 0.4809(12) -0.3967(8) 0.4285(9) 0.159(5) Uiso 1 1 d .
H36A H 0.4151 -0.3681 0.3985 0.238 Uiso 1 1 calc R
H36B H 0.4523 -0.4419 0.4410 0.238 Uiso 1 1 calc R
H36C H 0.5349 -0.4026 0.3921 0.238 Uiso 1 1 calc R

loop_
_atom_site_aniso_label
_atom_site_aniso_U_11
_atom_site_aniso_U_22
_atom_site_aniso_U_33
_atom_site_aniso_U_23
_atom_site_aniso_U_13
_atom_site_aniso_U_12
Cl1 0.0804(13) 0.0760(14) 0.0790(12) 0.0074(11) 0.0340(10) -0.0136(11)
O1 0.035(2) 0.061(3) 0.045(2) 0.008(2) 0.0046(18) 0.001(2)
O2 0.054(2) 0.068(3) 0.040(2) 0.002(2) 0.0003(19) -0.020(2)
O3 0.059(3) 0.062(3) 0.054(3) 0.008(3) -0.012(2) 0.005(3)
N1 0.040(3) 0.062(4) 0.042(3) 0.007(3) 0.000(2) -0.011(3)
N2 0.052(3) 0.089(5) 0.036(3) -0.001(3) 0.007(2) -0.024(3)
N3 0.049(3) 0.059(4) 0.043(3) 0.006(3) -0.004(2) -0.006(3)
N4 0.083(5) 0.090(6) 0.126(7) 0.015(6) 0.003(5) -0.010(5)
C1 0.041(3) 0.071(5) 0.052(4) 0.011(4) 0.006(3) 0.004(4)
C2 0.040(3) 0.070(5) 0.067(4) 0.007(4) 0.015(3) -0.005(4)
C3 0.050(4) 0.069(5) 0.055(4) 0.012(4) 0.016(3) -0.002(4)
C4 0.040(3) 0.062(5) 0.052(4) 0.010(4) 0.005(3) -0.006(3)
C5 0.056(4) 0.072(5) 0.062(4) 0.025(4) 0.017(3) 0.003(4)
C6 0.056(4) 0.050(4) 0.060(4) 0.015(4) 0.004(3) -0.002(4)
C7 0.042(3) 0.050(4) 0.047(3) 0.009(3) 0.001(3) 0.004(3)
C8 0.034(3) 0.059(4) 0.046(3) 0.002(3) 0.004(3) -0.008(3)
C9 0.040(3) 0.047(4) 0.040(3) 0.007(3) 0.002(3) -0.008(3)
C10 0.043(3) 0.062(5) 0.050(4) -0.001(4) -0.001(3) 0.000(3)
C11 0.058(4) 0.063(5) 0.067(5) -0.005(4) 0.002(4) 0.009(4)
C12 0.068(5) 0.069(6) 0.080(6) -0.022(5) 0.000(4) 0.010(4)
C13 0.065(5) 0.102(8) 0.079(6) -0.026(6) 0.018(4) 0.003(5)
C14 0.068(5) 0.111(8) 0.082(6) 0.006(6) 0.031(4) 0.005(5)
C15 0.058(4) 0.078(6) 0.073(5) 0.010(4) 0.018(4) 0.014(4)
C16 0.048(4) 0.109(7) 0.085(6) 0.014(5) 0.027(4) 0.012(5)
C17 0.140(11) 0.57(4) 0.202(15) 0.22(2) 0.115(11) 0.230(18)
C18 0.125(10) 0.151(13) 0.48(3) 0.068(17) 0.192(16) 0.029(10)
C19 0.106(10) 0.53(4) 0.33(2) -0.29(3) 0.044(13) 0.062(17)
C20 0.044(3) 0.049(4) 0.045(3) -0.003(3) 0.008(3) -0.004(3)
C21 0.050(4) 0.069(5) 0.039(3) -0.001(3) 0.013(3) -0.006(4)
C22 0.048(4) 0.075(5) 0.048(4) 0.007(4) 0.005(3) -0.009(4)
C23 0.044(3) 0.066(5) 0.061(4) -0.002(4) 0.008(3) -0.006(4)
C24 0.054(4) 0.057(5) 0.053(4) -0.001(4) 0.020(3) 0.002(4)
C25 0.062(4) 0.096(6) 0.055(4) 0.025(4) 0.016(4) 0.000(5)
C26 0.051(4) 0.115(7) 0.055(4) 0.016(5) 0.008(3) 0.000(5)
C27 0.040(3) 0.053(4) 0.046(3) 0.004(3) 0.007(3) -0.003(3)
C28 0.044(3) 0.055(5) 0.063(4) 0.006(4) 0.006(3) -0.006(4)
C29 0.076(5) 0.067(6) 0.119(8) 0.007(6) -0.025(5) -0.024(5)
C30 0.080(5) 0.073(6) 0.086(6) -0.010(5) -0.009(5) -0.026(5)
C31 0.084(5) 0.087(7) 0.062(5) 0.010(5) -0.001(4) -0.007(5)
C32 0.056(4) 0.041(4) 0.039(3) 0.009(3) -0.011(3) -0.012(3)

loop_
_atom_type_symbol
_atom_type_description
_atom_type_scat_dispersion_real
_atom_type_scat_dispersion_imag
_atom_type_scat_source
C C 0.0181 0.0091 'International Tables Vol C Tables 4.2.6.8 and 6.1.1.4'
H H 0.0000 0.0000 'International Tables Vol C Tables 4.2.6.8 and 6.1.1.4'
N N 0.0311 0.0180 'International Tables Vol C Tables 4.2.6.8 and 6.1.1.4'
O O 0.0492 0.0322 'International Tables Vol C Tables 4.2.6.8 and 6.1.1.4'
Cl Cl 0.3639 0.7018 'International Tables Vol C Tables 4.2.6.8 and 6.1.1.4'

loop_
_geom_angle_atom_site_label_1
_geom_angle_atom_site_label_2
_geom_angle_atom_site_label_3
_geom_angle
C8 O1 C7 118.4(4)
C20 N1 C9 124.3(5)
C20 N1 H1N 117.9
C9 N1 H1N 117.9
C20 N2 C21 127.6(5)
C20 N2 H2N 116.2
C21 N2 H2N 116.2
C27 N3 C28 127.8(6)
C27 N3 H3N 116.1
C28 N3 H3N 116.1
C29 N4 C28 116.9(8)
C2 C1 C9 122.1(6)
C2 C1 H1 119.0
C9 C1 H1 119.0
C3 C2 C1 117.4(6)
C3 C2 C16 121.3(6)
C1 C2 C16 121.3(7)
C2 C3 C4 123.0(6)
C2 C3 H3 118.5
C4 C3 H3 118.5
C8 C4 C3 117.8(6)
C8 C4 C5 119.2(6)
C3 C4 C5 123.0(6)
C4 C5 C6 110.8(5)
C4 C5 H5A 109.5
C6 C5 H5A 109.5
C4 C5 H5B 109.5
C6 C5 H5B 109.5
H5A C5 H5B 108.1
C5 C6 C7 110.0(6)
C5 C6 H6A 109.7
C7 C6 H6A 109.7
C5 C6 H6B 109.7
C7 C6 H6B 109.7
H6A C6 H6B 108.2
O1 C7 C10 106.1(5)
O1 C7 C6 111.0(5)
C10 C7 C6 114.6(6)
O1 C7 C27 110.5(5)
C10 C7 C27 105.4(5)
C6 C7 C27 109.0(5)
O1 C8 C4 123.6(6)
O1 C8 C9 115.9(5)
C4 C8 C9 120.4(6)
C1 C9 C8 119.3(5)
C1 C9 N1 119.5(6)
C8 C9 N1 121.0(5)
C15 C10 C11 117.5(7)
C15 C10 C7 120.6(6)
C11 C10 C7 121.6(6)
C12 C11 C10 121.3(8)
C12 C11 H11 119.3
C10 C11 H11 119.3
C13 C12 C11 120.1(8)
C13 C12 H12 119.9
C11 C12 H12 119.9
C12 C13 C14 119.4(8)
C12 C13 H13 120.3
C14 C13 H13 120.3
C13 C14 C15 120.3(8)
C13 C14 H14 119.9
C15 C14 H14 119.9
C14 C15 C10 121.4(8)
C14 C15 H15 119.3
C10 C15 H15 119.3
C17 C16 C19 109.3(14)
C17 C16 C18 106.7(12)
C19 C16 C18 109.0(13)
C17 C16 C2 113.2(7)
C19 C16 C2 108.2(8)
C18 C16 C2 110.3(8)
C16 C17 H17A 109.5
C16 C17 H17B 109.5
H17A C17 H17B 109.5
C16 C17 H17C 109.5
H17A C17 H17C 109.5
H17B C17 H17C 109.5
C16 C18 H18A 109.5
C16 C18 H18B 109.5
H18A C18 H18B 109.5
C16 C18 H18C 109.5
H18A C18 H18C 109.5
H18B C18 H18C 109.5
C16 C19 H19A 109.5
C16 C19 H19B 109.5
H19A C19 H19B 109.5
C16 C19 H19C 109.5
H19A C19 H19C 109.5
H19B C19 H19C 109.5
O2 C20 N1 125.3(6)
O2 C20 N2 122.9(6)
N1 C20 N2 111.8(5)
C26 C21 C22 118.2(6)
C26 C21 N2 117.4(6)
C22 C21 N2 124.3(6)
C23 C22 C21 119.6(6)
C23 C22 H22 120.2
C21 C22 H22 120.2
C24 C23 C22 121.4(6)
C24 C23 H23 119.3
C22 C23 H23 119.3
C23 C24 C25 119.9(6)
C23 C24 Cl1 120.7(5)
C25 C24 Cl1 119.5(5)
C24 C25 C26 118.9(7)
C24 C25 H25 120.5
C26 C25 H25 120.5
C25 C26 C21 121.9(6)
C25 C26 H26 119.0
C21 C26 H26 119.0
O3 C27 N3 125.4(6)
O3 C27 C7 118.6(6)
N3 C27 C7 115.8(5)
C32 C28 N3 119.8(7)
C32 C28 N4 122.7(7)
N3 C28 N4 117.5(6)
C30 C29 N4 119.9(9)
C30 C29 H29 120.1
N4 C29 H29 120.1
C29 C30 C31 118.2(8)
C29 C30 H30 120.9
C31 C30 H30 120.9
C32 C31 C30 123.6(8)
C32 C31 H31 118.2
C30 C31 H31 118.2
C28 C32 C31 118.6(7)
C28 C32 H32 120.7
C31 C32 H32 120.7
C35 O5 C34 116.7(12)
C34 C33 H33A 109.5
C34 C33 H33B 109.5
H33A C33 H33B 109.5
C34 C33 H33C 109.5
H33A C33 H33C 109.5
H33B C33 H33C 109.5
O5 C34 C33 100.0(11)
O5 C34 H34A 111.8
C33 C34 H34A 111.8
O5 C34 H34B 111.8
C33 C34 H34B 111.8
H34A C34 H34B 109.5
O4 C35 C36 136.0(19)
O4 C35 O5 109.9(16)
C36 C35 O5 114.1(16)
C35 C36 H36A 109.5
C35 C36 H36B 109.5
H36A C36 H36B 109.5
C35 C36 H36C 109.5
H36A C36 H36C 109.5
H36B C36 H36C 109.5

loop_
_geom_bond_atom_site_label_1
_geom_bond_atom_site_label_2
_geom_bond_distance
Cl1 C24 1.730(7)
O1 C8 1.375(7)
O1 C7 1.429(7)
O2 C20 1.228(7)
O3 C27 1.233(7)
N1 C20 1.347(8)
N1 C9 1.405(7)
N1 H1N 0.8600
N2 C20 1.374(7)
N2 C21 1.396(8)
N2 H2N 0.8600
N3 C27 1.338(8)
N3 C28 1.403(8)
N3 H3N 0.8600
N4 C29 1.382(11)
N4 C28 1.412(10)
C1 C2 1.387(9)
C1 C9 1.390(8)
C1 H1 0.9300
C2 C3 1.380(9)
C2 C16 1.541(9)
C3 C4 1.406(9)
C3 H3 0.9300
C4 C8 1.397(8)
C4 C5 1.491(9)
C5 C6 1.506(9)
C5 H5A 0.9700
C5 H5B 0.9700
C6 C7 1.527(8)
C6 H6A 0.9700
C6 H6B 0.9700
C7 C10 1.525(9)
C7 C27 1.543(9)
C8 C9 1.397(8)
C10 C15 1.383(9)
C10 C11 1.383(9)
C11 C12 1.382(10)
C11 H11 0.9300
C12 C13 1.369(11)
C12 H12 0.9300
C13 C14 1.376(12)
C13 H13 0.9300
C14 C15 1.374(10)
C14 H14 0.9300
C15 H15 0.9300
C16 C17 1.439(14)
C16 C19 1.459(15)
C16 C18 1.478(14)
C17 H17A 0.9600
C17 H17B 0.9600
C17 H17C 0.9600
C18 H18A 0.9600
C18 H18B 0.9600
C18 H18C 0.9600
C19 H19A 0.9600
C19 H19B 0.9600
C19 H19C 0.9600
C21 C26 1.385(9)
C21 C22 1.390(8)
C22 C23 1.384(9)
C22 H22 0.9300
C23 C24 1.366(9)
C23 H23 0.9300
C24 C25 1.378(9)
C25 C26 1.384(10)
C25 H25 0.9300
C26 H26 0.9300
C28 C32 1.292(8)
C29 C30 1.350(11)
C29 H29 0.9300
C30 C31 1.370(11)
C30 H30 0.9300
C31 C32 1.316(10)
C31 H31 0.9300
C32 H32 0.9300
O4 C35 1.210(17)
O5 C35 1.417(16)
O5 C34 1.447(12)
C33 C34 1.529(16)
C33 H33A 0.9600
C33 H33B 0.9600
C33 H33C 0.9600
C34 H34A 0.9700
C34 H34B 0.9700
C35 C36 1.387(17)
C36 H36A 0.9600
C36 H36B 0.9600
C36 H36C 0.9600
